data_1525726
loop_
_publ_author_name
'Leineweber, A.'
'Jacobs, H.'
'Kockelmann, W.'
'Huening, F.'
'Lueken, H.'

_publ_section_title
;
 Nitrogen ordering and ferromagnetic properties of epsilon-(Fe3 N1+x)
 (0.10 < x < 0.39) and epsilon-(Fe3 (N0.80 C0.20)1.38)
;
_journal_name_full 'Journal of Alloys Compd.'
_journal_page_first 21
_journal_page_last 38
_journal_volume 316
_journal_year 2001
_chemical_formula_sum 'C0.279 Fe3 N1.116'
_chemical_name_systematic 'Fe3 (N0.8 C0.2)1.395'
_space_group_IT_number 162
_symmetry_space_group_name_Hall '-P 3 2'
_symmetry_space_group_name_H-M 'P -3 1 m'
_cell_angle_alpha 90
_cell_angle_beta 90
_cell_angle_gamma 120
_cell_formula_units_Z 2
_cell_length_a 4.7644
_cell_length_b 4.7644
_cell_length_c 4.3906
_cell_volume 86.312
_citation_journal_id_ASTM JALCEU
_cod_data_source_file Leineweber_JALCEU_2001_1173.cif
_cod_data_source_block C0.279Fe3N1.116
_cod_original_cell_volume 86.31196
_cod_database_code 1525726

loop_
_symmetry_equiv_pos_as_xyz
x,y,z
-y,x-y,z
-x+y,-x,z
-y,-x,-z
x,x-y,-z
-x+y,y,-z
-x,-y,-z
y,-x+y,-z
x-y,x,-z
y,x,z
-x,-x+y,z
x-y,-y,z

loop_
_atom_site_label
_atom_site_type_symbol
_atom_site_fract_x
_atom_site_fract_y
_atom_site_fract_z
_atom_site_occupancy
_atom_site_U_iso_or_equiv
C1 C 0 0 0 0.19 0.0
C3 C 0.3333 0.6667 0.5 0.168 0.0
Fe1 Fe 0.3333 0 0.25 1 0.0
N1 N 0 0 0 0.76 0.0
N3 N 0.3333 0.6667 0.5 0.672 0.0
N2 N 0.3333 0.6667 0 0.064 0.0
C2 C 0.3333 0.6667 0 0.016 0.0
